data_4306954
loop_
_publ_author_name
'Nicol\'as A. Rey'
'Ademir Neves'
'Adailton J. Bortoluzzi'
'Claus T. Pich'
'Hern\'an Terenzi'

_publ_contact_author_address
;
    Depto. de Qu\'imica - UFSC
    88040 - 900 Florian\'opolis, SC
    Brazil
;
_publ_contact_author_email ademir@qmc.ufsc.br
_publ_contact_author_fax 55(48)3316888
_publ_contact_author_name 'Ademir Neves'
_publ_contact_author_phone 55(48)3316826
_publ_section_title
;
Catalytic Promiscuity in Biomimetic Systems: Catecholase-like Activity,
Phosphatase-like Activity, and Hydrolytic DNA Cleavage Promoted by a New
Dicopper(II) Hydroxo-Bridged Complex
;
_journal_name_full 'Inorganic Chemistry'
_journal_page_first 348
_journal_page_last 350
_journal_paper_doi 10.1021/ic0613107
_journal_volume 46
_journal_year 2007
_chemical_formula_sum 'C21 H36 Cl2 Cu2 N6 O11'
_chemical_formula_weight 746.54
_chemical_name_systematic
;
 ?
;
_space_group_IT_number 14
_symmetry_cell_setting monoclinic
_symmetry_space_group_name_Hall '-P 2ybc'
_symmetry_space_group_name_H-M 'P 1 21/c 1'
_atom_sites_solution_hydrogens geom
_atom_sites_solution_primary direct
_atom_sites_solution_secondary difmap
_audit_creation_method 'SHELXL97 and manual editing'
_cell_angle_alpha 90.00
_cell_angle_beta 109.158(9)
_cell_angle_gamma 90.00
_cell_formula_units_Z 4
_cell_length_a 14.452(1)
_cell_length_b 13.254(1)
_cell_length_c 16.386(3)
_cell_measurement_reflns_used 25
_cell_measurement_temperature 293(2)
_cell_measurement_theta_max 15.09
_cell_measurement_theta_min 6.69
_cell_volume 2964.9(6)
_computing_structure_refinement 'SHELXL-97 (Sheldrick, 1997)'
_diffrn_ambient_temperature 293(2)
_diffrn_measured_fraction_theta_full 1.000
_diffrn_measured_fraction_theta_max 1.000
_diffrn_measurement_method \w--2\q
_diffrn_radiation_monochromator graphite
_diffrn_radiation_source 'fine-focus sealed tube'
_diffrn_radiation_type MoK\a
_diffrn_radiation_wavelength 0.71069
_diffrn_reflns_av_R_equivalents 0.0315
_diffrn_reflns_av_sigmaI/netI 0.0703
_diffrn_reflns_limit_h_max 17
_diffrn_reflns_limit_h_min -16
_diffrn_reflns_limit_k_max 0
_diffrn_reflns_limit_k_min -15
_diffrn_reflns_limit_l_max 0
_diffrn_reflns_limit_l_min -19
_diffrn_reflns_number 5468
_diffrn_reflns_theta_full 25.06
_diffrn_reflns_theta_max 25.06
_diffrn_reflns_theta_min 1.49
_diffrn_standards_decay_% 1
_diffrn_standards_interval_count 200
_diffrn_standards_number 3
_exptl_absorpt_coefficient_mu 1.680
_exptl_absorpt_correction_T_max 0.6447
_exptl_absorpt_correction_T_min 0.6154
_exptl_absorpt_correction_type psi-scan
_exptl_crystal_colour 'dark blue'
_exptl_crystal_density_diffrn 1.672
_exptl_crystal_density_method 'not measured'
_exptl_crystal_description prismatic
_exptl_crystal_F_000 1536
_exptl_crystal_size_max 0.43
_exptl_crystal_size_mid 0.30
_exptl_crystal_size_min 0.26
_refine_diff_density_max 0.867
_refine_diff_density_min -0.692
_refine_diff_density_rms 0.106
_refine_ls_extinction_method none
_refine_ls_goodness_of_fit_ref 1.048
_refine_ls_hydrogen_treatment constr
_refine_ls_matrix_type full
_refine_ls_number_parameters 373
_refine_ls_number_reflns 5265
_refine_ls_number_restraints 144
_refine_ls_restrained_S_all 1.159
_refine_ls_R_factor_all 0.1223
_refine_ls_R_factor_gt 0.0598
_refine_ls_shift/su_max 0.000
_refine_ls_shift/su_mean 0.000
_refine_ls_structure_factor_coef Fsqd
_refine_ls_weighting_details 'calc w=1/[\s^2^(Fo^2^)+(0.1011P)^2^+4.8590P] where P=(Fo^2^+2Fc^2^)/3'
_refine_ls_weighting_scheme calc
_refine_ls_wR_factor_gt 0.1637
_refine_ls_wR_factor_ref 0.1880
_reflns_number_gt 3322
_reflns_number_total 5265
_reflns_threshold_expression >2sigma(I)
_cod_data_source_file ic0613107si20060714_040632.cif
_cod_data_source_block C21H36Cl2Cu2N6O11
_cod_depositor_comments
;
The following automatic conversions were performed:
'_symmetry_cell_setting' value 'Monoclinic' changed to 'monoclinic'
according to '/home/saulius/struct/CIF-dictionaries/cif_core.dic'
dictionary named 'cif_core.dic' version 2.4.1 from 2010-06-29.

Automatic conversion script
Id: cif_fix_enum 1527 2010-12-29 10:47:43Z saulius 
;
_cod_original_sg_symbol_H-M 'P 21/c'
_cod_database_code 4306954

loop_
_symmetry_equiv_pos_as_xyz
'x, y, z'
'-x, y+1/2, -z+1/2'
'-x, -y, -z'
'x, -y-1/2, z-1/2'

loop_
_atom_site_label
_atom_site_type_symbol
_atom_site_fract_x
_atom_site_fract_y
_atom_site_fract_z
_atom_site_U_iso_or_equiv
_atom_site_adp_type
_atom_site_occupancy
_atom_site_symmetry_multiplicity
_atom_site_calc_flag
_atom_site_refinement_flags
_atom_site_disorder_assembly
_atom_site_disorder_group
Cu1 Cu 0.78751(6) 0.04735(6) 0.66725(6) 0.0402(3) Uani 1 1 d . . .
Cu2 Cu 0.65151(7) 0.12279(6) 0.50678(6) 0.0424(3) Uani 1 1 d . . .
O1 O 0.7125(3) 0.1705(3) 0.6259(3) 0.0376(11) Uani 1 1 d . . .
O2 O 0.6980(4) -0.0038(3) 0.5610(3) 0.0447(12) Uani 1 1 d . . .
H2O H 0.7202 -0.0371 0.5399 0.054 Uiso 1 1 d R . .
N1 N 0.8680(4) 0.1158(4) 0.7698(4) 0.0395(14) Uani 1 1 d . . .
C2 C 0.8659(5) 0.2074(5) 0.7888(5) 0.0412(17) Uani 1 1 d . . .
H2 H 0.9072 0.2274 0.8429 0.049 Uiso 1 1 calc R . .
C3 C 0.6267(5) 0.3369(6) 0.5116(5) 0.0451(18) Uani 1 1 d . . .
H3 H 0.5964 0.3951 0.4837 0.054 Uiso 1 1 calc R . .
N4 N 0.6101(4) 0.2566(4) 0.4683(4) 0.0394(14) Uani 1 1 d . . .
C11 C 0.8049(5) 0.2853(5) 0.7345(4) 0.0359(16) Uani 1 1 d . . .
C12 C 0.7343(5) 0.2645(5) 0.6530(4) 0.0361(16) Uani 1 1 d . . .
C13 C 0.6883(5) 0.3474(5) 0.6004(5) 0.0392(17) Uani 1 1 d . . .
C14 C 0.7067(5) 0.4444(5) 0.6346(5) 0.0458(18) Uani 1 1 d . . .
H14 H 0.6745 0.4980 0.6004 0.055 Uiso 1 1 calc R . .
C15 C 0.7702(6) 0.4656(5) 0.7163(5) 0.0463(19) Uani 1 1 d . . .
C16 C 0.8186(5) 0.3853(5) 0.7646(5) 0.0440(18) Uani 1 1 d . . .
H16 H 0.8623 0.3976 0.8196 0.053 Uiso 1 1 calc R . .
C17 C 0.7848(7) 0.5731(6) 0.7475(6) 0.063(2) Uani 1 1 d . . .
H17A H 0.7434 0.6167 0.7039 0.094 Uiso 1 1 calc R . .
H17B H 0.8520 0.5919 0.7590 0.094 Uiso 1 1 calc R . .
H17C H 0.7683 0.5792 0.7994 0.094 Uiso 1 1 calc R . .
C21 C 0.9298(5) 0.0393(6) 0.8280(5) 0.0454(18) Uani 1 1 d . . .
C22 C 0.9731(6) -0.0228(7) 0.7706(5) 0.066(2) Uani 1 1 d . . .
H22A H 1.0198 0.0181 0.7542 0.079 Uiso 1 1 calc R . .
H22B H 1.0078 -0.0805 0.8028 0.079 Uiso 1 1 calc R . .
N23 N 0.8961(5) -0.0582(5) 0.6921(4) 0.0585(18) Uani 1 1 d . . .
H23 H 0.9125 -0.0521 0.6451 0.070 Uiso 1 1 d R . .
C24 C 0.8591(11) -0.1603(7) 0.6997(7) 0.095(4) Uani 1 1 d . . .
H24A H 0.8151 -0.1812 0.6436 0.114 Uiso 1 1 calc R . .
H24B H 0.9137 -0.2070 0.7165 0.114 Uiso 1 1 calc R . .
C25 C 0.8080(7) -0.1655(7) 0.7619(8) 0.082(3) Uani 1 1 d . . .
H25A H 0.8491 -0.2007 0.8128 0.099 Uiso 1 1 calc R . .
H25B H 0.7489 -0.2052 0.7375 0.099 Uiso 1 1 calc R . .
N26 N 0.7806(5) -0.0663(5) 0.7887(5) 0.0588(19) Uani 1 1 d . . .
H26 H 0.7216 -0.0661 0.7975 0.071 Uiso 1 1 calc R . .
C27 C 0.8593(7) -0.0226(7) 0.8592(5) 0.062(2) Uani 1 1 d . . .
H27A H 0.8953 -0.0763 0.8964 0.074 Uiso 1 1 calc R . .
H27B H 0.8316 0.0202 0.8932 0.074 Uiso 1 1 calc R . .
C28 C 1.0134(7) 0.0809(7) 0.9038(6) 0.068(3) Uani 1 1 d . . .
H28A H 1.0567 0.1195 0.8825 0.102 Uiso 1 1 calc R . .
H28B H 1.0489 0.0260 0.9383 0.102 Uiso 1 1 calc R . .
H28C H 0.9873 0.1233 0.9385 0.102 Uiso 1 1 calc R . .
C31 C 0.5496(6) 0.2493(6) 0.3756(5) 0.0465(19) Uani 1 1 d . . .
C32 C 0.6176(6) 0.1940(7) 0.3362(5) 0.057(2) Uani 1 1 d . . .
H32A H 0.5826 0.1802 0.2757 0.068 Uiso 1 1 calc R . .
H32B H 0.6730 0.2370 0.3393 0.068 Uiso 1 1 calc R . .
N33 N 0.6532(4) 0.0991(5) 0.3810(4) 0.0453(15) Uani 1 1 d . . .
H33 H 0.7159 0.0885 0.3826 0.054 Uiso 1 1 calc R . .
C34 C 0.5930(6) 0.0112(7) 0.3414(6) 0.063(2) Uani 1 1 d . . .
H34A H 0.6301 -0.0499 0.3625 0.076 Uiso 1 1 calc R . .
H34B H 0.5787 0.0138 0.2793 0.076 Uiso 1 1 calc R . .
C35 C 0.4976(7) 0.0067(7) 0.3610(6) 0.066(2) Uani 1 1 d . . .
H35A H 0.4433 0.0102 0.3073 0.079 Uiso 1 1 calc R . .
H35B H 0.4936 -0.0574 0.3882 0.079 Uiso 1 1 calc R . .
N36 N 0.4887(5) 0.0883(5) 0.4175(4) 0.0503(16) Uani 1 1 d . . .
H36 H 0.4687 0.0779 0.4509 0.060 Uiso 1 1 d R . .
C37 C 0.4625(5) 0.1858(6) 0.3740(5) 0.052(2) Uani 1 1 d . . .
H37A H 0.4230 0.2231 0.4015 0.063 Uiso 1 1 calc R . .
H37B H 0.4226 0.1741 0.3144 0.063 Uiso 1 1 calc R . .
C38 C 0.5171(8) 0.3493(7) 0.3309(6) 0.075(3) Uani 1 1 d . . .
H38A H 0.4747 0.3827 0.3567 0.113 Uiso 1 1 calc R . .
H38B H 0.4826 0.3379 0.2707 0.113 Uiso 1 1 calc R . .
H38C H 0.5734 0.3907 0.3369 0.113 Uiso 1 1 calc R . .
O1W O 0.7995(6) -0.1224(6) 0.4756(6) 0.111(3) Uani 1 1 d . . .
H1WA H 0.7582 -0.1466 0.4268 0.133 Uiso 1 1 d R . .
H1WB H 0.8444 -0.0882 0.4625 0.133 Uiso 1 1 d R . .
Cl1 Cl 0.3792(2) 0.3363(2) 0.57378(17) 0.0846(8) Uani 1 1 d D . .
O1P O 0.4306(10) 0.2440(9) 0.5889(10) 0.143(7) Uiso 0.644(13) 1 d PDU . .
O1P' O 0.4805(12) 0.3538(16) 0.6027(19) 0.268(19) Uiso 0.356(13) 1 d PDU . .
O2P O 0.4251(10) 0.3947(10) 0.5204(9) 0.130(6) Uiso 0.644(13) 1 d PDU . .
O2P' O 0.3405(17) 0.3073(16) 0.4880(10) 0.140(11) Uiso 0.356(13) 1 d PDU . .
O3P O 0.2804(9) 0.3289(12) 0.5297(10) 0.156(7) Uiso 0.644(13) 1 d PDU . .
O3P' O 0.3360(16) 0.4354(12) 0.5793(17) 0.182(14) Uiso 0.356(13) 1 d PDU . .
O4P O 0.3996(12) 0.3932(11) 0.6495(9) 0.152(7) Uiso 0.644(13) 1 d PDU . .
O4P' O 0.3488(16) 0.2757(14) 0.6299(12) 0.123(10) Uiso 0.356(13) 1 d PDU . .
Cl2 Cl 0.93798(18) 0.1781(2) 0.53753(16) 0.0800(8) Uani 1 1 d D . .
O5P O 0.9951(9) 0.1660(10) 0.4797(8) 0.087(4) Uiso 0.580(15) 1 d PDU . .
O5P' O 1.0205(11) 0.2166(14) 0.5257(12) 0.114(8) Uiso 0.420(15) 1 d PDU . .
O6P O 0.8412(8) 0.1719(13) 0.4818(8) 0.115(6) Uiso 0.580(15) 1 d PDU . .
O6P' O 0.8594(12) 0.2476(15) 0.4974(13) 0.133(9) Uiso 0.420(15) 1 d PDU . .
O7P O 0.9549(15) 0.0911(13) 0.5902(12) 0.194(10) Uiso 0.580(15) 1 d PDU . .
O7P' O 0.9090(18) 0.0836(12) 0.5206(17) 0.224(15) Uiso 0.420(15) 1 d PDU . .
O8P O 0.9595(15) 0.2627(13) 0.5851(13) 0.198(10) Uiso 0.580(15) 1 d PDU . .
O8P' O 0.9552(15) 0.1968(18) 0.6285(9) 0.139(9) Uiso 0.420(15) 1 d PDU . .

loop_
_atom_site_aniso_label
_atom_site_aniso_U_11
_atom_site_aniso_U_22
_atom_site_aniso_U_33
_atom_site_aniso_U_23
_atom_site_aniso_U_13
_atom_site_aniso_U_12
Cu1 0.0446(5) 0.0267(4) 0.0425(5) 0.0000(4) 0.0052(4) 0.0013(4)
Cu2 0.0551(6) 0.0291(5) 0.0365(5) -0.0021(4) 0.0062(4) -0.0001(4)
O1 0.047(3) 0.023(2) 0.035(2) -0.0022(19) 0.004(2) 0.000(2)
O2 0.053(3) 0.029(2) 0.046(3) -0.007(2) 0.008(2) 0.002(2)
N1 0.044(3) 0.033(3) 0.037(3) 0.006(3) 0.007(3) -0.001(3)
C2 0.047(4) 0.036(4) 0.037(4) 0.001(3) 0.010(3) -0.004(3)
C3 0.045(4) 0.037(4) 0.049(4) 0.007(4) 0.011(4) 0.006(3)
N4 0.046(3) 0.029(3) 0.040(3) 0.003(3) 0.009(3) 0.002(3)
C11 0.040(4) 0.029(4) 0.040(4) -0.005(3) 0.015(3) -0.007(3)
C12 0.040(4) 0.031(4) 0.040(4) -0.005(3) 0.016(3) 0.000(3)
C13 0.046(4) 0.025(4) 0.050(4) -0.002(3) 0.019(4) 0.005(3)
C14 0.047(4) 0.028(4) 0.059(5) -0.004(3) 0.013(4) 0.007(3)
C15 0.053(5) 0.029(4) 0.064(5) -0.009(4) 0.028(4) -0.004(3)
C16 0.044(4) 0.044(4) 0.045(4) -0.010(4) 0.015(3) -0.007(3)
C17 0.068(6) 0.033(4) 0.088(7) -0.019(4) 0.026(5) -0.012(4)
C21 0.047(4) 0.044(4) 0.038(4) 0.015(3) 0.004(3) 0.006(4)
C22 0.061(5) 0.076(6) 0.054(5) 0.015(5) 0.012(4) 0.024(5)
N23 0.074(5) 0.053(4) 0.047(4) 0.003(3) 0.017(4) 0.018(4)
C24 0.165(12) 0.039(5) 0.069(7) -0.002(5) 0.023(8) 0.027(6)
C25 0.062(6) 0.041(5) 0.121(9) 0.005(6) -0.003(6) -0.001(4)
N26 0.049(4) 0.040(4) 0.077(5) 0.010(3) 0.008(4) -0.003(3)
C27 0.079(6) 0.060(6) 0.044(5) 0.014(4) 0.016(4) -0.005(5)
C28 0.066(6) 0.059(5) 0.055(5) 0.009(4) -0.013(4) -0.004(5)
C31 0.056(5) 0.040(4) 0.037(4) 0.005(3) 0.006(4) 0.002(4)
C32 0.060(5) 0.069(6) 0.040(4) -0.001(4) 0.014(4) -0.007(4)
N33 0.038(3) 0.054(4) 0.045(4) -0.009(3) 0.015(3) 0.004(3)
C34 0.057(5) 0.071(6) 0.057(5) -0.025(5) 0.012(4) 0.004(5)
C35 0.069(6) 0.071(6) 0.054(5) -0.022(5) 0.015(4) -0.024(5)
N36 0.050(4) 0.056(4) 0.049(4) -0.002(3) 0.021(3) -0.006(3)
C37 0.041(4) 0.067(6) 0.042(4) -0.001(4) 0.005(3) 0.010(4)
C38 0.099(8) 0.057(6) 0.050(5) 0.012(4) -0.002(5) 0.014(5)
O1W 0.099(6) 0.113(7) 0.130(7) -0.040(6) 0.049(5) 0.002(5)
Cl1 0.105(2) 0.0819(18) 0.0716(16) -0.0025(14) 0.0348(16) 0.0038(16)
Cl2 0.0592(14) 0.106(2) 0.0649(15) 0.0154(14) 0.0072(12) -0.0288(14)

loop_
_atom_type_symbol
_atom_type_description
_atom_type_scat_dispersion_real
_atom_type_scat_dispersion_imag
_atom_type_scat_source
C C 0.0033 0.0016 'International Tables Vol C Tables 4.2.6.8 and 6.1.1.4'
H H 0.0000 0.0000 'International Tables Vol C Tables 4.2.6.8 and 6.1.1.4'
N N 0.0061 0.0033 'International Tables Vol C Tables 4.2.6.8 and 6.1.1.4'
O O 0.0106 0.0060 'International Tables Vol C Tables 4.2.6.8 and 6.1.1.4'
Cl Cl 0.1484 0.1585 'International Tables Vol C Tables 4.2.6.8 and 6.1.1.4'
Cu Cu 0.3201 1.2651 'International Tables Vol C Tables 4.2.6.8 and 6.1.1.4'

loop_
_geom_angle_atom_site_label_1
_geom_angle_atom_site_label_2
_geom_angle_atom_site_label_3
_geom_angle
_geom_angle_site_symmetry_1
_geom_angle_site_symmetry_3
_geom_angle_publ_flag
O2 Cu1 N1 172.2(2) . . y
O2 Cu1 O1 81.26(19) . . y
N1 Cu1 O1 90.9(2) . . y
O2 Cu1 N23 100.6(2) . . y
N1 Cu1 N23 86.8(3) . . y
O1 Cu1 N23 160.8(3) . . y
O2 Cu1 N26 108.4(2) . . y
N1 Cu1 N26 76.3(2) . . y
O1 Cu1 N26 127.7(2) . . y
N23 Cu1 N26 70.2(3) . . y
N4 Cu2 O2 172.1(2) . . y
N4 Cu2 O1 91.1(2) . . y
O2 Cu2 O1 81.16(19) . . y
N4 Cu2 N33 85.3(2) . . y
O2 Cu2 N33 102.1(2) . . y
O1 Cu2 N33 151.7(2) . . y
N4 Cu2 N36 80.5(2) . . y
O2 Cu2 N36 104.1(2) . . y
O1 Cu2 N36 134.9(2) . . y
N33 Cu2 N36 72.1(2) . . y
C12 O1 Cu1 128.7(4) . . ?
C12 O1 Cu2 128.0(4) . . ?
Cu1 O1 Cu2 95.33(19) . . y
Cu2 O2 Cu1 98.1(2) . . y
C2 N1 C21 124.2(6) . . ?
C2 N1 Cu1 127.9(5) . . ?
C21 N1 Cu1 107.7(4) . . ?
N1 C2 C11 126.3(7) . . ?
N4 C3 C13 126.3(7) . . ?
C3 N4 C31 124.9(6) . . ?
C3 N4 Cu2 128.2(5) . . ?
C31 N4 Cu2 107.0(4) . . ?
C16 C11 C12 119.3(6) . . ?
C16 C11 C2 117.8(6) . . ?
C12 C11 C2 122.9(6) . . ?
O1 C12 C11 121.1(6) . . ?
O1 C12 C13 120.8(6) . . ?
C11 C12 C13 118.1(6) . . ?
C14 C13 C12 118.7(7) . . ?
C14 C13 C3 117.9(6) . . ?
C12 C13 C3 123.3(6) . . ?
C15 C14 C13 123.8(7) . . ?
C16 C15 C14 116.9(7) . . ?
C16 C15 C17 123.3(8) . . ?
C14 C15 C17 119.8(7) . . ?
C15 C16 C11 122.8(7) . . ?
N1 C21 C27 104.9(6) . . ?
N1 C21 C28 115.4(6) . . ?
C27 C21 C28 111.1(7) . . ?
N1 C21 C22 104.8(6) . . ?
C27 C21 C22 111.8(7) . . ?
C28 C21 C22 108.8(7) . . ?
N23 C22 C21 111.3(7) . . ?
C22 N23 C24 114.2(7) . . ?
C22 N23 Cu1 105.5(5) . . ?
C24 N23 Cu1 111.7(7) . . ?
C25 C24 N23 112.7(8) . . ?
C24 C25 N26 114.5(8) . . ?
C27 N26 C25 112.0(7) . . ?
C27 N26 Cu1 99.6(5) . . ?
C25 N26 Cu1 102.3(6) . . ?
N26 C27 C21 112.6(7) . . ?
N4 C31 C37 105.1(6) . . ?
N4 C31 C38 115.0(6) . . ?
C37 C31 C38 110.8(7) . . ?
N4 C31 C32 102.7(6) . . ?
C37 C31 C32 112.0(7) . . ?
C38 C31 C32 110.9(7) . . ?
N33 C32 C31 111.6(6) . . ?
C32 N33 C34 113.6(6) . . ?
C32 N33 Cu2 104.5(4) . . ?
C34 N33 Cu2 110.9(5) . . ?
N33 C34 C35 112.6(7) . . ?
N36 C35 C34 112.4(7) . . ?
C35 N36 C37 114.2(7) . . ?
C35 N36 Cu2 105.0(5) . . ?
C37 N36 Cu2 100.1(4) . . ?
N36 C37 C31 113.7(6) . . ?
O3P Cl1 O2P' 56.3(10) . . ?
O3P Cl1 O4P' 78.9(11) . . ?
O2P' Cl1 O4P' 113.5(9) . . ?
O3P Cl1 O4P 112.6(8) . . ?
O2P' Cl1 O4P 161.3(11) . . ?
O4P' Cl1 O4P 75.3(8) . . ?
O3P Cl1 O1P' 167.9(13) . . ?
O2P' Cl1 O1P' 114.7(12) . . ?
O4P' Cl1 O1P' 113.0(11) . . ?
O4P Cl1 O1P' 73.6(12) . . ?
O3P Cl1 O1P 115.2(8) . . ?
O2P' Cl1 O1P 87.2(12) . . ?
O4P' Cl1 O1P 69.3(10) . . ?
O4P Cl1 O1P 111.5(8) . . ?
O1P' Cl1 O1P 69.7(8) . . ?
O3P Cl1 O3P' 73.0(8) . . ?
O2P' Cl1 O3P' 105.8(11) . . ?
O4P' Cl1 O3P' 104.0(10) . . ?
O4P Cl1 O3P' 55.5(10) . . ?
O1P' Cl1 O3P' 104.4(9) . . ?
O1P Cl1 O3P' 167.0(11) . . ?
O3P Cl1 O2P 108.5(8) . . ?
O2P' Cl1 O2P 69.8(7) . . ?
O4P' Cl1 O2P 172.0(10) . . ?
O4P Cl1 O2P 103.8(7) . . ?
O1P' Cl1 O2P 59.5(11) . . ?
O1P Cl1 O2P 104.2(7) . . ?
O3P' Cl1 O2P 81.5(11) . . ?
Cl1 O1P O4P' 54.9(7) . . ?
Cl1 O1P O1P' 54.9(7) . . ?
O4P' O1P O1P' 93.6(11) . . ?
Cl1 O1P' O2P 62.9(9) . . ?
Cl1 O1P' O1P 55.4(6) . . ?
O2P O1P' O1P 97.1(12) . . ?
Cl1 O1P' O4P 53.0(8) . . ?
O2P O1P' O4P 93.1(12) . . ?
O1P O1P' O4P 89.9(10) . . ?
O1P' O2P Cl1 57.6(8) . . ?
O1P' O2P O2P' 99.5(11) . . ?
Cl1 O2P O2P' 52.5(6) . . ?
O3P O2P' Cl1 61.5(8) . . ?
O3P O2P' O2P 103.3(11) . . ?
Cl1 O2P' O2P 57.7(6) . . ?
O2P' O3P Cl1 62.3(8) . . ?
O2P' O3P O3P' 98.1(11) . . ?
Cl1 O3P O3P' 56.0(7) . . ?
O2P' O3P O4P' 97.7(12) . . ?
Cl1 O3P O4P' 51.0(7) . . ?
O3P' O3P O4P' 81.6(9) . . ?
O4P O3P' Cl1 59.5(8) . . ?
O4P O3P' O3P 98.5(11) . . ?
Cl1 O3P' O3P 51.0(6) . . ?
O3P' O4P Cl1 65.0(8) . . ?
O3P' O4P O1P' 97.1(14) . . ?
Cl1 O4P O1P' 53.3(8) . . ?
O3P' O4P O4P' 95.1(11) . . ?
Cl1 O4P O4P' 52.3(6) . . ?
O1P' O4P O4P' 87.2(9) . . ?
Cl1 O4P' O1P 55.8(7) . . ?
Cl1 O4P' O4P 52.4(6) . . ?
O1P O4P' O4P 89.3(9) . . ?
Cl1 O4P' O3P 50.1(7) . . ?
O1P O4P' O3P 88.9(10) . . ?
O4P O4P' O3P 83.4(9) . . ?
O7P' Cl2 O8P 155.7(12) . . ?
O7P' Cl2 O5P' 123.7(12) . . ?
O8P Cl2 O5P' 74.0(10) . . ?
O7P' Cl2 O6P 68.1(10) . . ?
O8P Cl2 O6P 114.8(9) . . ?
O5P' Cl2 O6P 131.3(10) . . ?
O7P' Cl2 O7P 48.2(9) . . ?
O8P Cl2 O7P 111.5(9) . . ?
O5P' Cl2 O7P 114.1(11) . . ?
O6P Cl2 O7P 106.7(8) . . ?
O7P' Cl2 O6P' 111.2(10) . . ?
O8P Cl2 O6P' 74.2(11) . . ?
O5P' Cl2 O6P' 106.8(9) . . ?
O6P Cl2 O6P' 43.2(7) . . ?
O7P Cl2 O6P' 138.8(11) . . ?
O7P' Cl2 O8P' 108.3(10) . . ?
O8P Cl2 O8P' 48.1(8) . . ?
O5P' Cl2 O8P' 102.6(9) . . ?
O6P Cl2 O8P' 118.6(10) . . ?
O7P Cl2 O8P' 64.8(9) . . ?
O6P' Cl2 O8P' 101.7(9) . . ?
O7P' Cl2 O5P 88.1(12) . . ?
O8P Cl2 O5P 113.4(8) . . ?
O5P' Cl2 O5P 40.7(7) . . ?
O6P Cl2 O5P 103.1(7) . . ?
O7P Cl2 O5P 106.7(8) . . ?
O6P' Cl2 O5P 107.7(9) . . ?
O8P' Cl2 O5P 138.2(9) . . ?
O5P' O5P Cl2 64.9(9) . . ?
O5P O5P' Cl2 74.4(10) . . ?
O5P O5P' O8P 124.9(14) . . ?
Cl2 O5P' O8P 52.3(7) . . ?
O6P' O6P Cl2 70.6(9) . . ?
O6P' O6P O7P' 123.9(13) . . ?
Cl2 O6P O7P' 53.5(7) . . ?
O6P O6P' Cl2 66.2(9) . . ?
O6P O6P' O8P 113.5(13) . . ?
Cl2 O6P' O8P 50.2(7) . . ?
O7P' O7P Cl2 61.5(9) . . ?
O7P' O7P O8P' 114.7(14) . . ?
Cl2 O7P O8P' 58.8(7) . . ?
O7P O7P' Cl2 70.2(10) . . ?
O7P O7P' O6P 116.2(16) . . ?
Cl2 O7P' O6P 58.4(8) . . ?
O8P' O8P Cl2 70.9(9) . . ?
O8P' O8P O5P' 103.6(14) . . ?
Cl2 O8P O5P' 53.7(7) . . ?
O8P' O8P O6P' 103.5(14) . . ?
Cl2 O8P O6P' 55.6(7) . . ?
O5P' O8P O6P' 85.9(10) . . ?
O8P O8P' Cl2 61.0(8) . . ?
O8P O8P' O7P 115.9(13) . . ?
Cl2 O8P' O7P 56.4(7) . . ?

loop_
_geom_bond_atom_site_label_1
_geom_bond_atom_site_label_2
_geom_bond_distance
_geom_bond_site_symmetry_2
_geom_bond_publ_flag
Cu1 O2 1.920(5) . y
Cu1 N1 1.928(6) . y
Cu1 O1 1.954(4) . y
Cu1 N23 2.041(7) . y
Cu1 N26 2.524(7) . y
Cu1 Cu2 2.8957(13) . y
Cu2 N4 1.912(6) . y
Cu2 O2 1.914(5) . y
Cu2 O1 1.963(4) . y
Cu2 N33 2.092(6) . y
Cu2 N36 2.372(6) . y
O1 C12 1.326(8) . ?
N1 C2 1.256(9) . y
N1 C21 1.477(9) . ?
C2 C11 1.456(10) . ?
C3 N4 1.258(9) . y
C3 C13 1.442(10) . ?
N4 C31 1.487(9) . ?
C11 C16 1.406(9) . ?
C11 C12 1.416(9) . ?
C12 C13 1.418(9) . ?
C13 C14 1.393(10) . ?
C14 C15 1.380(11) . ?
C15 C16 1.373(10) . ?
C15 C17 1.505(10) . ?
C21 C27 1.521(11) . ?
C21 C28 1.523(11) . ?
C21 C22 1.530(12) . ?
C22 N23 1.474(11) . ?
N23 C24 1.475(13) . ?
C24 C25 1.444(16) . ?
C25 N26 1.481(12) . ?
N26 C27 1.450(11) . ?
C31 C37 1.507(11) . ?
C31 C38 1.513(11) . ?
C31 C32 1.528(11) . ?
C32 N33 1.463(10) . ?
N33 C34 1.471(10) . ?
C34 C35 1.516(12) . ?
C35 N36 1.455(11) . ?
N36 C37 1.465(10) . ?
Cl1 O3P 1.376(12) . ?
Cl1 O2P' 1.386(15) . ?
Cl1 O4P' 1.395(14) . ?
Cl1 O4P 1.398(12) . ?
Cl1 O1P' 1.403(15) . ?
Cl1 O1P 1.411(11) . ?
Cl1 O3P' 1.470(15) . ?
Cl1 O2P 1.478(11) . ?
O1P O4P' 1.59(2) . ?
O1P O1P' 1.607(17) . ?
O1P' O2P 1.43(3) . ?
O1P' O4P 1.68(3) . ?
O2P O2P' 1.640(17) . ?
O2P' O3P 1.30(2) . ?
O3P O3P' 1.695(17) . ?
O3P O4P' 1.76(2) . ?
O3P' O4P 1.34(2) . ?
O4P O4P' 1.706(16) . ?
Cl2 O7P' 1.320(14) . ?
Cl2 O8P 1.343(13) . ?
Cl2 O5P' 1.369(13) . ?
Cl2 O6P 1.399(11) . ?
Cl2 O7P 1.413(13) . ?
Cl2 O6P' 1.443(14) . ?
Cl2 O8P' 1.450(14) . ?
Cl2 O5P 1.455(11) . ?
O5P O5P' 0.985(16) . ?
O5P' O8P 1.63(2) . ?
O6P O6P' 1.048(17) . ?
O6P O7P' 1.52(2) . ?
O6P' O8P 1.68(2) . ?
O7P O7P' 1.120(19) . ?
O7P O8P' 1.53(2) . ?
O8P O8P' 1.142(18) . ?

loop_
_geom_hbond_atom_site_label_D
_geom_hbond_atom_site_label_H
_geom_hbond_atom_site_label_A
_geom_hbond_distance_DH
_geom_hbond_distance_HA
_geom_hbond_distance_DA
_geom_hbond_angle_DHA
_geom_hbond_site_symmetry_A
_geom_hbond_publ_flag
O2 H2O O1W 0.70 2.12 2.816(9) 172.7 . y
N23 H23 O7P 0.88 2.27 2.890(16) 127.4 . y
N26 H26 O4P 0.91 2.26 3.134(17) 160.8 2_646 y
N26 H26 O3P' 0.91 2.42 3.15(3) 136.7 2_646 y
N33 H33 O6P 0.91 2.28 2.846(13) 119.7 . y
N36 H36 O2 0.71 2.55 3.046(8) 128.9 3_656 y
O1W H1WA O4P' 0.89 2.29 3.05(2) 143.3 3_656 y
O1W H1WB O5P 0.87 2.43 2.873(14) 112.1 3_756 y
O1W H1WB O7P' 0.87 2.53 3.121(17) 125.9 . y
